data_8106363
loop_
_publ_author_name
'Wang, Yu-Fang'
'Wei, Jing-Jing'
'Zhai, Xiao-Hui'

_publ_section_title
;
 Crystal structure of catena-poly[(\m2-5-(tert-butyl)isophthalato-\k4
 O,O&#x2032;:O&#x2032;&#x2032;,O&#x2032;&#x2032;&#x2032;)(-4&#x2032;-(pyridin-4-yl)-2,2&#x2032;:6&#x2032;,2&#x2032;&#x2032;-terpyridine-\k3
 N,N&#x2032;,N&#x2032;&#x2032;)manganese(II)], C32H28N4O5Mn
;
_journal_issue 5
_journal_name_full 'Zeitschrift f\"ur Kristallographie - New Crystal Structures'
_journal_page_first 961
_journal_page_last 963
_journal_paper_doi 10.1515/ncrs-2018-0189
_journal_volume 233
_journal_year 2018
_chemical_formula_moiety 'C32 H26 Mn N4 O4, H2 O'
_chemical_formula_sum 'C32 H28 Mn N4 O5'
_chemical_formula_weight 603.52
_space_group_crystal_system monoclinic
_space_group_IT_number 14
_space_group_name_Hall '-P 2yn'
_space_group_name_H-M_alt 'P 1 21/n 1'
_atom_sites_solution_hydrogens mixed
_cell_angle_alpha 90
_cell_angle_beta 105.412(7)
_cell_angle_gamma 90
_cell_formula_units_Z 4
_cell_length_a 8.777(3)
_cell_length_b 30.975(11)
_cell_length_c 10.229(4)
_cell_measurement_reflns_used 1826
_cell_measurement_temperature 296(2)
_cell_measurement_theta_max 24.86
_cell_measurement_theta_min 2.63
_cell_volume 2680.9(17)
_computing_cell_refinement 'SAINT v7.60A (Bruker, 2009)'
_computing_data_reduction 'SAINT v7.60A (Bruker, 2009)'
_computing_molecular_graphics 'Olex2 (Dolomanov et al., 2009)'
_computing_publication_material 'Olex2 (Dolomanov et al., 2009)'
_computing_structure_refinement 'ShelXL (Sheldrick, 2015)'
_computing_structure_solution 'SIR2004 (Burla et al., 2007)'
_diffrn_ambient_temperature 296.15
_diffrn_measured_fraction_theta_full 0.999
_diffrn_measured_fraction_theta_max 0.998
_diffrn_measurement_device_type 'CCD area detector'
_diffrn_measurement_method 'phi and omega scans'
_diffrn_radiation_monochromator graphite
_diffrn_radiation_type MoK\a
_diffrn_radiation_wavelength 0.71073
_diffrn_reflns_av_R_equivalents 0.0519
_diffrn_reflns_av_unetI/netI 0.0639
_diffrn_reflns_Laue_measured_fraction_full 0.999
_diffrn_reflns_Laue_measured_fraction_max 0.998
_diffrn_reflns_limit_h_max 10
_diffrn_reflns_limit_h_min -10
_diffrn_reflns_limit_k_max 38
_diffrn_reflns_limit_k_min -37
_diffrn_reflns_limit_l_max 12
_diffrn_reflns_limit_l_min -11
_diffrn_reflns_number 14833
_diffrn_reflns_point_group_measured_fraction_full 0.999
_diffrn_reflns_point_group_measured_fraction_max 0.998
_diffrn_reflns_theta_full 25.242
_diffrn_reflns_theta_max 25.998
_diffrn_reflns_theta_min 2.167
_exptl_absorpt_coefficient_mu 0.544
_exptl_absorpt_correction_type none
_exptl_crystal_colour 'clear light colourless'
_exptl_crystal_colour_lustre clear
_exptl_crystal_colour_modifier light
_exptl_crystal_colour_primary colourless
_exptl_crystal_density_diffrn 1.495
_exptl_crystal_density_meas .
_exptl_crystal_description block
_exptl_crystal_F_000 1252
_exptl_crystal_size_max 0.21
_exptl_crystal_size_mid 0.18
_exptl_crystal_size_min 0.18
_refine_diff_density_max 0.249
_refine_diff_density_min -0.338
_refine_diff_density_rms 0.057
_refine_ls_extinction_coef .
_refine_ls_extinction_method none
_refine_ls_goodness_of_fit_ref 1.055
_refine_ls_hydrogen_treatment constr
_refine_ls_matrix_type full
_refine_ls_number_parameters 385
_refine_ls_number_reflns 5266
_refine_ls_number_restraints 0
_refine_ls_restrained_S_all 1.055
_refine_ls_R_factor_all 0.0793
_refine_ls_R_factor_gt 0.0448
_refine_ls_shift/su_max 0.001
_refine_ls_shift/su_mean 0.000
_refine_ls_structure_factor_coef Fsqd
_refine_ls_weighting_details 'w=1/[\s^2^(Fo^2^)+(0.0435P)^2^] where P=(Fo^2^+2Fc^2^)/3'
_refine_ls_weighting_scheme calc
_refine_ls_wR_factor_gt 0.1020
_refine_ls_wR_factor_ref 0.1136
_reflns_Friedel_coverage 0.000
_reflns_Friedel_fraction_full .
_reflns_Friedel_fraction_max .
_reflns_number_gt 3374
_reflns_number_total 5266
_reflns_threshold_expression 'I > 2\s(I)'
_cod_data_source_file suppl_ncrs-2018-0189_suppl.cif
_cod_data_source_block a
_cod_original_cell_volume 2680.9(16)
_cod_database_code 8106363
_shelx_space_group_comment
;
The symmetry employed for this shelxl refinement is uniquely defined
by the following loop, which should always be used as a source of
symmetry information in preference to the above space-group names.
They are only intended as comments.
;
_olex2_refinement_description
;
1. Fixed Uiso
 At 1.2 times of:
  All C(H) groups
 At 1.5 times of:
  All C(H,H,H) groups, All O(H,H) groups
2.a Free rotating group:
 O5(H5A,H5B)
2.b Aromatic/amide H refined with riding coordinates:
 C1(H1), C2(H2), C3(H3), C4(H4), C7(H7), C9(H9), C12(H12), C13(H13), C14(H14),
 C15(H15), C17(H17), C18(H18), C19(H19), C20(H20), C23(H23), C25(H25), C27(H27)
2.c Idealised Me refined as rotating group:
 C30(H30A,H30B,H30C), C31(H31A,H31B,H31C), C32(H32A,H32B,H32C)
;
_shelx_shelxl_version_number 2014/7

loop_
_space_group_symop_operation_xyz
'x, y, z'
'-x+1/2, y+1/2, -z+1/2'
'-x, -y, -z'
'x-1/2, -y-1/2, z-1/2'

loop_
_atom_site_label
_atom_site_type_symbol
_atom_site_fract_x
_atom_site_fract_y
_atom_site_fract_z
_atom_site_U_iso_or_equiv
_atom_site_adp_type
_atom_site_occupancy
_atom_site_site_symmetry_order
_atom_site_calc_flag
_atom_site_refinement_flags_posn
_atom_site_refinement_flags_adp
_atom_site_refinement_flags_occupancy
_atom_site_disorder_assembly
_atom_site_disorder_group
Mn1 Mn 0.32956(4) 0.34435(2) 0.25870(4) 0.02996(14) Uani 1 1 d . . . . .
O1 O 0.3152(3) 0.38997(6) 0.40596(19) 0.0527(6) Uani 1 1 d . . . . .
O2 O 0.2879(3) 0.32899(6) 0.50268(19) 0.0580(6) Uani 1 1 d . . . . .
O3 O 0.3746(3) 0.32855(6) 1.0055(2) 0.0645(7) Uani 1 1 d . . . . .
O4 O 0.3422(2) 0.38833(6) 1.10730(18) 0.0457(5) Uani 1 1 d . . . . .
N1 N 0.0772(2) 0.32335(6) 0.1787(2) 0.0317(5) Uani 1 1 d . . . . .
N2 N 0.3260(2) 0.27326(6) 0.25449(19) 0.0277(5) Uani 1 1 d . . . . .
N3 N 0.5802(2) 0.32102(6) 0.3354(2) 0.0327(5) Uani 1 1 d . . . . .
N4 N 0.3043(3) 0.04529(7) 0.2535(3) 0.0548(7) Uani 1 1 d . . . . .
C1 C -0.0435(3) 0.35075(8) 0.1414(3) 0.0373(7) Uani 1 1 d . . . . .
H1 H -0.0233 0.3802 0.1520 0.045 Uiso 1 1 calc R . . . .
C2 C -0.1962(3) 0.33741(9) 0.0882(3) 0.0419(7) Uani 1 1 d . . . . .
H2 H -0.2777 0.3575 0.0634 0.050 Uiso 1 1 calc R . . . .
C3 C -0.2271(3) 0.29419(9) 0.0720(3) 0.0395(7) Uani 1 1 d . . . . .
H3 H -0.3299 0.2844 0.0357 0.047 Uiso 1 1 calc R . . . .
C4 C -0.1034(3) 0.26518(8) 0.1104(3) 0.0377(7) Uani 1 1 d . . . . .
H4 H -0.1216 0.2356 0.0997 0.045 Uiso 1 1 calc R . . . .
C5 C 0.0471(3) 0.28071(8) 0.1648(2) 0.0295(6) Uani 1 1 d . . . . .
C6 C 0.1886(3) 0.25213(8) 0.2100(2) 0.0295(6) Uani 1 1 d . . . . .
C7 C 0.1818(3) 0.20785(8) 0.2095(2) 0.0333(7) Uani 1 1 d . . . . .
H7 H 0.0848 0.1939 0.1805 0.040 Uiso 1 1 calc R . . . .
C8 C 0.3196(3) 0.18380(8) 0.2520(3) 0.0321(6) Uani 1 1 d . . . . .
C9 C 0.4619(3) 0.20636(8) 0.2954(3) 0.0341(7) Uani 1 1 d . . . . .
H9 H 0.5572 0.1915 0.3230 0.041 Uiso 1 1 calc R . . . .
C10 C 0.4599(3) 0.25078(8) 0.2969(2) 0.0284(6) Uani 1 1 d . . . . .
C11 C 0.6053(3) 0.27809(8) 0.3439(2) 0.0284(6) Uani 1 1 d . . . . .
C12 C 0.7541(3) 0.26100(8) 0.3957(3) 0.0381(7) Uani 1 1 d . . . . .
H12 H 0.7690 0.2313 0.4022 0.046 Uiso 1 1 calc R . . . .
C13 C 0.8806(3) 0.28876(9) 0.4380(3) 0.0416(7) Uani 1 1 d . . . . .
H13 H 0.9818 0.2778 0.4739 0.050 Uiso 1 1 calc R . . . .
C14 C 0.8565(3) 0.33236(9) 0.4269(3) 0.0425(7) Uani 1 1 d . . . . .
H14 H 0.9405 0.3516 0.4536 0.051 Uiso 1 1 calc R . . . .
C15 C 0.7050(3) 0.34694(8) 0.3754(3) 0.0378(7) Uani 1 1 d . . . . .
H15 H 0.6883 0.3766 0.3679 0.045 Uiso 1 1 calc R . . . .
C16 C 0.3164(3) 0.13605(8) 0.2522(3) 0.0333(6) Uani 1 1 d . . . . .
C17 C 0.4337(3) 0.11136(9) 0.3376(3) 0.0432(8) Uani 1 1 d . . . . .
H17 H 0.5202 0.1247 0.3964 0.052 Uiso 1 1 calc R . . . .
C18 C 0.4209(4) 0.06732(9) 0.3346(3) 0.0549(9) Uani 1 1 d . . . . .
H18 H 0.5002 0.0517 0.3942 0.066 Uiso 1 1 calc R . . . .
C19 C 0.1942(4) 0.06897(9) 0.1717(3) 0.0535(9) Uani 1 1 d . . . . .
H19 H 0.1106 0.0546 0.1127 0.064 Uiso 1 1 calc R . . . .
C20 C 0.1943(3) 0.11315(8) 0.1674(3) 0.0420(7) Uani 1 1 d . . . . .
H20 H 0.1122 0.1277 0.1075 0.050 Uiso 1 1 calc R . . . .
C21 C 0.2988(3) 0.36866(9) 0.5055(3) 0.0354(7) Uani 1 1 d . . . . .
C22 C 0.2978(3) 0.39241(8) 0.6334(3) 0.0311(6) Uani 1 1 d . . . . .
C23 C 0.3207(3) 0.37020(8) 0.7539(2) 0.0315(6) Uani 1 1 d . . . . .
H23 H 0.3281 0.3402 0.7545 0.038 Uiso 1 1 calc R . . . .
C24 C 0.3328(3) 0.39225(8) 0.8740(2) 0.0301(6) Uani 1 1 d . . . . .
C25 C 0.3202(3) 0.43703(7) 0.8709(3) 0.0316(6) Uani 1 1 d . . . . .
H25 H 0.3270 0.4518 0.9514 0.038 Uiso 1 1 calc R . . . .
C26 C 0.2978(3) 0.46025(8) 0.7518(2) 0.0303(6) Uani 1 1 d . . . . .
C27 C 0.2867(3) 0.43691(8) 0.6334(3) 0.0346(7) Uani 1 1 d . . . . .
H27 H 0.2713 0.4517 0.5518 0.042 Uiso 1 1 calc R . . . .
C28 C 0.3519(3) 0.36764(8) 1.0037(3) 0.0326(6) Uani 1 1 d . . . . .
C29 C 0.2939(3) 0.50960(8) 0.7483(3) 0.0375(7) Uani 1 1 d . . . . .
C30 C 0.1494(4) 0.52558(9) 0.6386(3) 0.0545(9) Uani 1 1 d . . . . .
H30A H 0.1574 0.5163 0.5511 0.082 Uiso 1 1 calc GR . . . .
H30B H 0.1454 0.5565 0.6408 0.082 Uiso 1 1 calc GR . . . .
H30C H 0.0550 0.5139 0.6553 0.082 Uiso 1 1 calc GR . . . .
C31 C 0.4458(3) 0.52508(9) 0.7163(3) 0.0546(9) Uani 1 1 d . . . . .
H31A H 0.5356 0.5129 0.7808 0.082 Uiso 1 1 calc GR . . . .
H31B H 0.4511 0.5560 0.7215 0.082 Uiso 1 1 calc GR . . . .
H31C H 0.4458 0.5160 0.6266 0.082 Uiso 1 1 calc GR . . . .
C32 C 0.2854(4) 0.52938(8) 0.8830(3) 0.0512(9) Uani 1 1 d . . . . .
H32A H 0.1914 0.5196 0.9048 0.077 Uiso 1 1 calc GR . . . .
H32B H 0.2832 0.5603 0.8756 0.077 Uiso 1 1 calc GR . . . .
H32C H 0.3764 0.5207 0.9533 0.077 Uiso 1 1 calc GR . . . .
O5 O 0.1275(3) 0.45613(9) 1.1520(3) 0.0874(9) Uani 1 1 d . . . . .
H5A H 0.2072 0.4409 1.1494 0.131 Uiso 1 1 d G . . . .
H5B H 0.1490 0.4656 1.2327 0.131 Uiso 1 1 d G . . . .

loop_
_atom_site_aniso_label
_atom_site_aniso_U_11
_atom_site_aniso_U_22
_atom_site_aniso_U_33
_atom_site_aniso_U_23
_atom_site_aniso_U_13
_atom_site_aniso_U_12
Mn1 0.0354(2) 0.0254(2) 0.0275(2) -0.00020(17) 0.00556(18) -0.00027(17)
O1 0.0844(16) 0.0459(12) 0.0324(12) -0.0047(9) 0.0235(12) -0.0076(11)
O2 0.0982(17) 0.0354(12) 0.0368(13) -0.0086(9) 0.0119(12) 0.0069(11)
O3 0.120(2) 0.0290(12) 0.0402(13) 0.0026(9) 0.0138(13) -0.0003(12)
O4 0.0727(14) 0.0381(11) 0.0283(11) 0.0025(9) 0.0168(10) 0.0053(10)
N1 0.0351(12) 0.0280(12) 0.0312(13) 0.0000(9) 0.0075(10) 0.0019(10)
N2 0.0308(11) 0.0300(12) 0.0221(11) 0.0008(9) 0.0067(9) 0.0014(10)
N3 0.0357(12) 0.0284(12) 0.0321(13) 0.0007(9) 0.0057(11) -0.0008(10)
N4 0.0545(17) 0.0323(14) 0.077(2) 0.0031(13) 0.0164(16) -0.0002(12)
C1 0.0418(16) 0.0315(15) 0.0382(17) -0.0001(12) 0.0099(14) 0.0059(12)
C2 0.0384(16) 0.0418(18) 0.0434(18) 0.0027(13) 0.0071(14) 0.0074(13)
C3 0.0330(15) 0.0468(18) 0.0365(17) -0.0033(13) 0.0052(13) -0.0056(13)
C4 0.0414(16) 0.0339(16) 0.0365(17) -0.0058(12) 0.0080(14) -0.0029(13)
C5 0.0362(15) 0.0301(14) 0.0229(14) -0.0024(11) 0.0091(12) -0.0002(11)
C6 0.0364(15) 0.0292(14) 0.0245(14) 0.0002(10) 0.0110(12) 0.0003(11)
C7 0.0360(15) 0.0309(15) 0.0330(16) 0.0016(11) 0.0094(13) -0.0046(12)
C8 0.0406(15) 0.0264(14) 0.0295(15) 0.0008(11) 0.0097(12) -0.0007(12)
C9 0.0383(15) 0.0306(15) 0.0340(16) 0.0023(12) 0.0107(13) 0.0039(12)
C10 0.0353(15) 0.0288(14) 0.0222(14) 0.0005(10) 0.0098(12) -0.0013(11)
C11 0.0330(14) 0.0284(14) 0.0256(14) 0.0028(10) 0.0107(12) 0.0023(11)
C12 0.0420(16) 0.0344(16) 0.0384(17) 0.0041(12) 0.0115(14) 0.0025(13)
C13 0.0328(15) 0.0523(19) 0.0369(17) 0.0030(13) 0.0043(13) 0.0023(13)
C14 0.0366(16) 0.0497(19) 0.0386(18) 0.0009(14) 0.0056(14) -0.0063(13)
C15 0.0419(16) 0.0327(15) 0.0392(17) 0.0000(12) 0.0117(14) -0.0040(12)
C16 0.0385(15) 0.0275(14) 0.0365(16) 0.0010(12) 0.0143(13) 0.0009(12)
C17 0.0382(16) 0.0379(17) 0.0502(19) 0.0054(13) 0.0062(15) 0.0009(13)
C18 0.0518(19) 0.0391(18) 0.071(2) 0.0129(16) 0.0111(18) 0.0094(15)
C19 0.0526(19) 0.0337(18) 0.071(2) -0.0074(15) 0.0103(18) -0.0076(15)
C20 0.0426(17) 0.0332(16) 0.0473(19) -0.0016(13) 0.0070(14) 0.0017(13)
C21 0.0345(15) 0.0383(17) 0.0292(16) -0.0044(13) 0.0013(13) 0.0043(13)
C22 0.0339(14) 0.0325(15) 0.0264(15) -0.0033(11) 0.0069(12) -0.0005(11)
C23 0.0368(15) 0.0271(14) 0.0298(15) -0.0009(12) 0.0078(12) -0.0026(12)
C24 0.0320(14) 0.0321(15) 0.0265(15) -0.0024(11) 0.0084(12) -0.0045(11)
C25 0.0397(15) 0.0289(15) 0.0254(15) -0.0065(11) 0.0074(12) -0.0053(12)
C26 0.0340(15) 0.0256(14) 0.0298(15) -0.0034(11) 0.0060(12) -0.0031(11)
C27 0.0448(16) 0.0333(16) 0.0247(15) 0.0013(11) 0.0071(13) -0.0035(12)
C28 0.0343(15) 0.0325(16) 0.0292(16) 0.0013(12) 0.0052(13) -0.0068(12)
C29 0.0418(16) 0.0297(15) 0.0389(17) -0.0015(12) 0.0068(14) 0.0006(12)
C30 0.060(2) 0.0351(17) 0.056(2) 0.0028(14) -0.0059(17) 0.0041(14)
C31 0.0576(19) 0.0301(16) 0.076(2) 0.0021(15) 0.0180(18) -0.0064(14)
C32 0.063(2) 0.0326(16) 0.053(2) -0.0088(14) 0.0073(17) 0.0062(14)
O5 0.0581(15) 0.0644(18) 0.131(3) -0.0197(16) 0.0104(16) 0.0099(12)

loop_
_atom_type_symbol
_atom_type_description
_atom_type_scat_dispersion_real
_atom_type_scat_dispersion_imag
_atom_type_scat_source
C C 0.0033 0.0016 'International Tables Vol C Tables 4.2.6.8 and 6.1.1.4'
H H 0.0000 0.0000 'International Tables Vol C Tables 4.2.6.8 and 6.1.1.4'
Mn Mn 0.3368 0.7283 'International Tables Vol C Tables 4.2.6.8 and 6.1.1.4'
N N 0.0061 0.0033 'International Tables Vol C Tables 4.2.6.8 and 6.1.1.4'
O O 0.0106 0.0060 'International Tables Vol C Tables 4.2.6.8 and 6.1.1.4'

loop_
_geom_angle_atom_site_label_1
_geom_angle_atom_site_label_2
_geom_angle_atom_site_label_3
_geom_angle
_geom_angle_site_symmetry_1
_geom_angle_site_symmetry_3
O1 Mn1 N1 102.46(8) . .
O1 Mn1 N2 133.29(8) . .
O1 Mn1 N3 101.89(8) . .
O4 Mn1 O1 96.81(8) 1_554 .
O4 Mn1 N1 99.24(8) 1_554 .
O4 Mn1 N2 129.88(7) 1_554 .
O4 Mn1 N3 103.22(8) 1_554 .
N1 Mn1 N3 144.41(8) . .
N2 Mn1 N1 72.27(7) . .
N2 Mn1 N3 72.14(7) . .
C21 O1 Mn1 105.73(17) . .
C28 O4 Mn1 108.72(16) . 1_556
C1 N1 Mn1 123.57(17) . .
C1 N1 C5 118.4(2) . .
C5 N1 Mn1 118.01(15) . .
C6 N2 Mn1 120.11(15) . .
C10 N2 Mn1 120.53(16) . .
C10 N2 C6 119.4(2) . .
C11 N3 Mn1 117.91(15) . .
C15 N3 Mn1 124.17(17) . .
C15 N3 C11 117.9(2) . .
C19 N4 C18 115.1(3) . .
N1 C1 H1 118.6 . .
N1 C1 C2 122.8(2) . .
C2 C1 H1 118.6 . .
C1 C2 H2 120.5 . .
C3 C2 C1 119.0(2) . .
C3 C2 H2 120.5 . .
C2 C3 H3 120.5 . .
C2 C3 C4 119.1(2) . .
C4 C3 H3 120.5 . .
C3 C4 H4 120.5 . .
C5 C4 C3 118.9(2) . .
C5 C4 H4 120.5 . .
N1 C5 C4 121.7(2) . .
N1 C5 C6 115.1(2) . .
C4 C5 C6 123.2(2) . .
N2 C6 C5 114.5(2) . .
N2 C6 C7 121.5(2) . .
C7 C6 C5 124.0(2) . .
C6 C7 H7 119.9 . .
C6 C7 C8 120.1(2) . .
C8 C7 H7 119.9 . .
C7 C8 C9 117.5(2) . .
C7 C8 C16 121.5(2) . .
C9 C8 C16 121.0(2) . .
C8 C9 H9 120.3 . .
C10 C9 C8 119.4(2) . .
C10 C9 H9 120.3 . .
N2 C10 C9 122.0(2) . .
N2 C10 C11 114.2(2) . .
C9 C10 C11 123.7(2) . .
N3 C11 C10 115.2(2) . .
N3 C11 C12 121.8(2) . .
C12 C11 C10 123.0(2) . .
C11 C12 H12 120.6 . .
C11 C12 C13 118.8(2) . .
C13 C12 H12 120.6 . .
C12 C13 H13 120.1 . .
C14 C13 C12 119.7(3) . .
C14 C13 H13 120.1 . .
C13 C14 H14 121.0 . .
C13 C14 C15 118.0(3) . .
C15 C14 H14 121.0 . .
N3 C15 C14 123.7(3) . .
N3 C15 H15 118.2 . .
C14 C15 H15 118.2 . .
C17 C16 C8 122.7(2) . .
C20 C16 C8 121.6(2) . .
C20 C16 C17 115.7(2) . .
C16 C17 H17 120.3 . .
C18 C17 C16 119.5(3) . .
C18 C17 H17 120.3 . .
N4 C18 C17 125.0(3) . .
N4 C18 H18 117.5 . .
C17 C18 H18 117.5 . .
N4 C19 H19 117.7 . .
N4 C19 C20 124.7(3) . .
C20 C19 H19 117.7 . .
C16 C20 H20 120.0 . .
C19 C20 C16 120.0(3) . .
C19 C20 H20 120.0 . .
O1 C21 C22 118.6(2) . .
O2 C21 O1 122.1(3) . .
O2 C21 C22 119.4(3) . .
C23 C22 C21 120.0(2) . .
C23 C22 C27 119.4(2) . .
C27 C22 C21 120.3(2) . .
C22 C23 H23 119.8 . .
C22 C23 C24 120.4(2) . .
C24 C23 H23 119.8 . .
C23 C24 C25 119.0(2) . .
C23 C24 C28 119.9(2) . .
C25 C24 C28 121.1(2) . .
C24 C25 H25 119.0 . .
C26 C25 C24 122.0(2) . .
C26 C25 H25 119.0 . .
C25 C26 C27 117.2(2) . .
C25 C26 C29 122.6(2) . .
C27 C26 C29 120.2(2) . .
C22 C27 C26 122.0(2) . .
C22 C27 H27 119.0 . .
C26 C27 H27 119.0 . .
O3 C28 O4 122.4(2) . .
O3 C28 C24 119.6(2) . .
O4 C28 C24 118.0(2) . .
C26 C29 C30 110.4(2) . .
C26 C29 C31 107.6(2) . .
C31 C29 C30 109.9(2) . .
C32 C29 C26 112.7(2) . .
C32 C29 C30 107.5(2) . .
C32 C29 C31 108.7(2) . .
C29 C30 H30A 109.5 . .
C29 C30 H30B 109.5 . .
C29 C30 H30C 109.5 . .
H30A C30 H30B 109.5 . .
H30A C30 H30C 109.5 . .
H30B C30 H30C 109.5 . .
C29 C31 H31A 109.5 . .
C29 C31 H31B 109.5 . .
C29 C31 H31C 109.5 . .
H31A C31 H31B 109.5 . .
H31A C31 H31C 109.5 . .
H31B C31 H31C 109.5 . .
C29 C32 H32A 109.5 . .
C29 C32 H32B 109.5 . .
C29 C32 H32C 109.5 . .
H32A C32 H32B 109.5 . .
H32A C32 H32C 109.5 . .
H32B C32 H32C 109.5 . .
H5A O5 H5B 104.5 . .

loop_
_geom_bond_atom_site_label_1
_geom_bond_atom_site_label_2
_geom_bond_distance
_geom_bond_site_symmetry_2
Mn1 O1 2.093(2) .
Mn1 O4 2.0876(19) 1_554
Mn1 N1 2.244(2) .
Mn1 N2 2.202(2) .
Mn1 N3 2.249(2) .
O1 C21 1.254(3) .
O2 C21 1.232(3) .
O3 C28 1.227(3) .
O4 Mn1 2.0875(19) 1_556
O4 C28 1.261(3) .
N1 C1 1.332(3) .
N1 C5 1.347(3) .
N2 C6 1.341(3) .
N2 C10 1.336(3) .
N3 C11 1.347(3) .
N3 C15 1.332(3) .
N4 C18 1.323(3) .
N4 C19 1.320(3) .
C1 H1 0.9300 .
C1 C2 1.369(4) .
C2 H2 0.9300 .
C2 C3 1.367(3) .
C3 H3 0.9300 .
C3 C4 1.384(3) .
C4 H4 0.9300 .
C4 C5 1.376(3) .
C5 C6 1.495(3) .
C6 C7 1.373(3) .
C7 H7 0.9300 .
C7 C8 1.388(3) .
C8 C9 1.397(3) .
C8 C16 1.480(3) .
C9 H9 0.9300 .
C9 C10 1.376(3) .
C10 C11 1.500(3) .
C11 C12 1.378(3) .
C12 H12 0.9300 .
C12 C13 1.380(3) .
C13 H13 0.9300 .
C13 C14 1.367(4) .
C14 H14 0.9300 .
C14 C15 1.371(4) .
C15 H15 0.9300 .
C16 C17 1.389(3) .
C16 C20 1.382(3) .
C17 H17 0.9300 .
C17 C18 1.368(4) .
C18 H18 0.9300 .
C19 H19 0.9300 .
C19 C20 1.369(3) .
C20 H20 0.9300 .
C21 C22 1.503(4) .
C22 C23 1.379(3) .
C22 C27 1.382(3) .
C23 H23 0.9300 .
C23 C24 1.385(3) .
C24 C25 1.391(3) .
C24 C28 1.501(3) .
C25 H25 0.9300 .
C25 C26 1.383(3) .
C26 C27 1.392(3) .
C26 C29 1.529(3) .
C27 H27 0.9300 .
C29 C30 1.535(3) .
C29 C31 1.532(4) .
C29 C32 1.528(4) .
C30 H30A 0.9600 .
C30 H30B 0.9600 .
C30 H30C 0.9600 .
C31 H31A 0.9600 .
C31 H31B 0.9600 .
C31 H31C 0.9600 .
C32 H32A 0.9600 .
C32 H32B 0.9600 .
C32 H32C 0.9600 .
O5 H5A 0.8498 .
O5 H5B 0.8493 .
